data_7246791
loop_
_publ_author_name
'Tian, Yuan-Hong'
'Qin, Han'
'Ding, Man-Hua'
'Tang, Lin-Li'
'Zeng, Fei'

_publ_section_title
;
 Water soluble macrocyclic host for recognition of N-methylquinolinium
 salts in water
;
_journal_issue 21
_journal_name_full 'RSC Advances'
_journal_page_first 14539
_journal_page_last 14542
_journal_paper_doi 10.1039/D3RA02447D
_journal_volume 13
_journal_year 2023
_chemical_formula_moiety '2(C H Cl3), C70 H60 O8'
_chemical_formula_sum 'C72 H62 Cl6 O8'
_chemical_formula_weight 1267.91
_space_group_crystal_system monoclinic
_space_group_IT_number 14
_space_group_name_Hall '-P 2yn'
_space_group_name_H-M_alt 'P 1 21/n 1'
_atom_sites_solution_hydrogens geom
_atom_sites_solution_primary dual
_audit_creation_date 2022-11-28
_audit_creation_method
;
Olex2 1.5
(compiled 2022.04.07 svn.rca3783a0 for OlexSys, GUI svn.r6498)
;
_audit_update_record
;
2023-04-12 deposited with the CCDC.	2023-05-09 downloaded from the CCDC.
;
_cell_angle_alpha 90
_cell_angle_beta 98.347(5)
_cell_angle_gamma 90
_cell_formula_units_Z 2
_cell_length_a 10.428(6)
_cell_length_b 30.790(16)
_cell_length_c 11.823(6)
_cell_measurement_reflns_used 2229
_cell_measurement_temperature 296.15
_cell_measurement_theta_max 18.45
_cell_measurement_theta_min 2.38
_cell_volume 3756(3)
_computing_cell_refinement 'SAINT v8.34A (Bruker, 2013)'
_computing_data_reduction 'SAINT v8.34A (Bruker, 2013)'
_computing_molecular_graphics 'Olex2 1.5 (Dolomanov et al., 2009)'
_computing_publication_material 'Olex2 1.5 (Dolomanov et al., 2009)'
_computing_structure_refinement 'SHELXL 2018/3 (Sheldrick, 2015)'
_computing_structure_solution 'SHELXT 2018/2 (Sheldrick, 2018)'
_diffrn_ambient_temperature 296.15
_diffrn_measured_fraction_theta_full 1.000
_diffrn_measured_fraction_theta_max 1.000
_diffrn_measurement_device_type 'Bruker APEX-II CCD'
_diffrn_measurement_method '\f and \w scans'
_diffrn_radiation_type MoK\a
_diffrn_radiation_wavelength 0.71073
_diffrn_reflns_av_R_equivalents 0.1200
_diffrn_reflns_av_unetI/netI 0.1154
_diffrn_reflns_Laue_measured_fraction_full 1.000
_diffrn_reflns_Laue_measured_fraction_max 1.000
_diffrn_reflns_limit_h_max 12
_diffrn_reflns_limit_h_min -12
_diffrn_reflns_limit_k_max 36
_diffrn_reflns_limit_k_min -36
_diffrn_reflns_limit_l_max 14
_diffrn_reflns_limit_l_min -14
_diffrn_reflns_number 32904
_diffrn_reflns_point_group_measured_fraction_full 1.000
_diffrn_reflns_point_group_measured_fraction_max 1.000
_diffrn_reflns_theta_full 25.026
_diffrn_reflns_theta_max 25.026
_diffrn_reflns_theta_min 1.323
_exptl_absorpt_coefficient_mu 0.277
_exptl_absorpt_correction_T_max 0.7456
_exptl_absorpt_correction_T_min 0.6057
_exptl_absorpt_correction_type multi-scan
_exptl_absorpt_process_details
;
SADABS-2014/5 (Bruker,2014/5) was used for absorption correction.
wR2(int) was 0.0795 before and 0.0577 after correction.
The Ratio of minimum to maximum transmission is 0.8124.
The \l/2 correction factor is 0.00150.
;
_exptl_crystal_colour 'clear light colourless'
_exptl_crystal_colour_lustre clear
_exptl_crystal_colour_modifier light
_exptl_crystal_colour_primary colourless
_exptl_crystal_density_diffrn 1.121
_exptl_crystal_description block
_exptl_crystal_F_000 1320
_exptl_crystal_size_max 0.13
_exptl_crystal_size_mid 0.12
_exptl_crystal_size_min 0.09
_refine_diff_density_max 0.575
_refine_diff_density_min -0.485
_refine_diff_density_rms 0.065
_refine_ls_extinction_method none
_refine_ls_goodness_of_fit_ref 1.018
_refine_ls_hydrogen_treatment constr
_refine_ls_matrix_type full
_refine_ls_number_parameters 392
_refine_ls_number_reflns 6631
_refine_ls_number_restraints 0
_refine_ls_restrained_S_all 1.018
_refine_ls_R_factor_all 0.1900
_refine_ls_R_factor_gt 0.0896
_refine_ls_shift/su_max 0.000
_refine_ls_shift/su_mean 0.000
_refine_ls_structure_factor_coef Fsqd
_refine_ls_weighting_details 'w=1/[\s^2^(Fo^2^)+(0.1715P)^2^] where P=(Fo^2^+2Fc^2^)/3'
_refine_ls_weighting_scheme calc
_refine_ls_wR_factor_gt 0.2601
_refine_ls_wR_factor_ref 0.3254
_reflns_Friedel_coverage 0.000
_reflns_number_gt 2636
_reflns_number_total 6631
_reflns_threshold_expression 'I > 2\s(I)'
_cod_data_source_file d3ra02447d2.cif
_cod_data_source_block 11
_cod_original_cell_volume 3756(4)
_cod_database_code 7246791
_shelx_shelxl_version_number 2018/3
_shelx_space_group_comment
;
The symmetry employed for this shelxl refinement is uniquely defined
by the following loop, which should always be used as a source of
symmetry information in preference to the above space-group names.
They are only intended as comments.
;
_shelx_estimated_absorpt_t_max 0.976
_shelx_estimated_absorpt_t_min 0.965
_olex2_refinement_description
;
1. Fixed Uiso
 At 1.2 times of:
  All C(H) groups, All C(H,H) groups
 At 1.5 times of:
  All C(H,H,H) groups
2.a Ternary CH refined with riding coordinates:
 C013(H013)
2.b Secondary CH2 refined with riding coordinates:
 C011(H01A,H01B)
2.c Aromatic/amide H refined with riding coordinates:
 C00E(H00E), C00G(H00G), C00J(H00J), C00K(H00K), C00O(H00O), C00R(H00R),
 C00S(H00S), C00T(H00T), C00U(H00U), C00V(H00V), C00W(H00W), C00X(H00X),
 C00Y(H00Y), C00Z(H00Z), C010(H010), C012(H012)
2.d Idealised Me refined as rotating group:
 C014(H01C,H01D,H01E), C015(H01F,H01G,H01H), C016(H01I,H01J,H01K), C017(H01L,
 H01M,H01N)
;
_olex2_submission_special_instructions 'No special instructions were received'

loop_
_space_group_symop_operation_xyz
'x, y, z'
'-x+1/2, y+1/2, -z+1/2'
'-x, -y, -z'
'x-1/2, -y-1/2, z-1/2'

loop_
_atom_site_label
_atom_site_type_symbol
_atom_site_fract_x
_atom_site_fract_y
_atom_site_fract_z
_atom_site_U_iso_or_equiv
_atom_site_adp_type
_atom_site_occupancy
_atom_site_site_symmetry_order
_atom_site_calc_flag
_atom_site_refinement_flags_posn
_atom_site_refinement_flags_adp
_atom_site_refinement_flags_occupancy
_atom_site_disorder_assembly
_atom_site_disorder_group
Cl2 Cl 0.8759(3) 0.30506(9) 0.00847(19) 0.1411(10) Uani 1 1 d . . . . .
Cl1 Cl 1.0923(3) 0.25278(10) -0.0108(3) 0.1514(11) Uani 1 1 d . . . . .
Cl Cl 0.9375(3) 0.23204(9) 0.1545(2) 0.1583(12) Uani 1 1 d . . . . .
O004 O -0.1400(4) 0.33637(16) 0.2872(3) 0.0882(15) Uani 1 1 d . . . . .
O005 O 0.4329(4) 0.62424(15) 0.4069(4) 0.0896(14) Uani 1 1 d . . . . .
O006 O 0.0585(5) 0.33445(17) 0.7456(3) 0.0978(16) Uani 1 1 d . . . . .
O007 O 0.1232(4) 0.53935(14) 0.0611(4) 0.0925(15) Uani 1 1 d . . . . .
C008 C 0.3956(5) 0.33232(18) 0.0949(4) 0.0509(13) Uani 1 1 d . . . . .
C009 C 0.4475(5) 0.36881(17) 0.0477(4) 0.0513(13) Uani 1 1 d . . . . .
C00A C 0.3053(5) 0.33424(17) 0.1809(4) 0.0516(13) Uani 1 1 d . . . . .
C00B C 0.4211(5) 0.41419(18) 0.0869(5) 0.0544(14) Uani 1 1 d . . . . .
C00C C 0.1315(5) 0.33617(17) 0.3434(4) 0.0546(14) Uani 1 1 d . . . . .
C00D C -0.1198(5) 0.33443(17) 0.6005(5) 0.0583(14) Uani 1 1 d . . . . .
C00E C 0.4272(5) 0.29144(18) 0.0543(5) 0.0610(15) Uani 1 1 d . . . . .
H00E H 0.396049 0.266660 0.086186 0.073 Uiso 1 1 calc R U . . .
C00F C 0.2473(6) 0.62287(18) 0.2710(5) 0.0591(15) Uani 1 1 d . . . . .
C00G C 0.5231(5) 0.3637(2) -0.0388(5) 0.0636(15) Uani 1 1 d . . . . .
H00G H 0.556381 0.388124 -0.070490 0.076 Uiso 1 1 calc R U . . .
C00H C 0.3594(6) 0.6021(2) 0.3206(5) 0.0614(15) Uani 1 1 d . . . . .
C00I C 0.3555(5) 0.49763(18) 0.1550(5) 0.0603(15) Uani 1 1 d . . . . .
C00J C 0.3932(6) 0.56174(19) 0.2826(5) 0.0643(16) Uani 1 1 d . . . . .
H00J H 0.468758 0.548359 0.317373 0.077 Uiso 1 1 calc R U . . .
C00K C 0.2019(5) 0.36272(19) 0.1708(5) 0.0596(15) Uani 1 1 d . . . . .
H00K H 0.187946 0.381447 0.108554 0.072 Uiso 1 1 calc R U . . .
C00L C 0.0423(5) 0.33641(17) 0.4318(4) 0.0561(14) Uani 1 1 d . . . . .
C00M C 0.3172(5) 0.54131(18) 0.1946(5) 0.0594(15) Uani 1 1 d . . . . .
C00N C 0.2009(6) 0.56126(19) 0.1452(5) 0.0638(16) Uani 1 1 d . . . . .
C00O C 0.4370(6) 0.42548(19) 0.2007(5) 0.0659(16) Uani 1 1 d . . . . .
H00O H 0.469989 0.405254 0.255729 0.079 Uiso 1 1 calc R U . . .
C00P C -0.0941(5) 0.33608(19) 0.4023(5) 0.0639(16) Uani 1 1 d . . . . .
C00Q C 0.0139(6) 0.33488(19) 0.6310(5) 0.0651(16) Uani 1 1 d . . . . .
C00R C 0.1184(5) 0.36382(19) 0.2521(5) 0.0637(15) Uani 1 1 d . . . . .
H00R H 0.051438 0.384030 0.244182 0.076 Uiso 1 1 calc R U . . .
C00S C -0.1704(6) 0.33532(18) 0.4873(5) 0.0643(15) Uani 1 1 d . . . . .
H00S H -0.260009 0.335411 0.467248 0.077 Uiso 1 1 calc R U . . .
C00T C 0.2354(5) 0.30743(18) 0.3538(4) 0.0591(15) Uani 1 1 d . . . . .
H00T H 0.248619 0.288539 0.415762 0.071 Uiso 1 1 calc R U . . .
C00U C 0.3764(5) 0.44579(19) 0.0072(5) 0.0617(15) Uani 1 1 d . . . . .
H00U H 0.367979 0.439266 -0.070326 0.074 Uiso 1 1 calc R U . . .
C00V C 0.5028(6) 0.2869(2) -0.0310(5) 0.0697(17) Uani 1 1 d . . . . .
H00V H 0.522157 0.259428 -0.056565 0.084 Uiso 1 1 calc R U . . .
C00W C 0.1708(6) 0.60195(19) 0.1831(5) 0.0640(15) Uani 1 1 d . . . . .
H00W H 0.096121 0.615682 0.147911 0.077 Uiso 1 1 calc R U . . .
C00X C 0.3191(5) 0.30646(19) 0.2737(5) 0.0619(15) Uani 1 1 d . . . . .
H00X H 0.386900 0.286536 0.282408 0.074 Uiso 1 1 calc R U . . .
C00Y C 0.4041(6) 0.46681(19) 0.2342(5) 0.0693(17) Uani 1 1 d . . . . .
H00Y H 0.415226 0.473774 0.311546 0.083 Uiso 1 1 calc R U . . .
C00Z C 0.5497(6) 0.3235(2) -0.0782(5) 0.0715(17) Uani 1 1 d . . . . .
H00Z H 0.599465 0.320801 -0.137072 0.086 Uiso 1 1 calc R U . . .
C010 C 0.0942(6) 0.33587(18) 0.5465(5) 0.0659(16) Uani 1 1 d . . . . .
H010 H 0.183702 0.336173 0.567339 0.079 Uiso 1 1 calc R U . . .
C011 C -0.2096(6) 0.33230(18) 0.6913(5) 0.0660(16) Uani 1 1 d . . . . .
H01A H -0.287422 0.316423 0.660998 0.079 Uiso 1 1 calc R U . . .
H01B H -0.166786 0.316520 0.757142 0.079 Uiso 1 1 calc R U . . .
C012 C 0.3446(6) 0.48637(19) 0.0409(5) 0.0637(15) Uani 1 1 d . . . . .
H012 H 0.314877 0.506926 -0.014349 0.076 Uiso 1 1 calc R U . . .
C013 C 0.9928(7) 0.2728(2) 0.0850(6) 0.092(2) Uani 1 1 d . . . . .
H013 H 1.045991 0.291247 0.140911 0.111 Uiso 1 1 calc R U . . .
C014 C 0.5508(8) 0.6047(3) 0.4621(7) 0.115(3) Uani 1 1 d . . . . .
H01C H 0.609866 0.601081 0.407618 0.173 Uiso 1 1 calc R U . . .
H01D H 0.531835 0.576862 0.492324 0.173 Uiso 1 1 calc R U . . .
H01E H 0.589518 0.623090 0.523260 0.173 Uiso 1 1 calc R U . . .
C015 C 0.0083(8) 0.5599(3) 0.0071(8) 0.135(4) Uani 1 1 d . . . . .
H01F H -0.033016 0.541838 -0.053562 0.203 Uiso 1 1 calc R U . . .
H01G H 0.029900 0.587411 -0.023558 0.203 Uiso 1 1 calc R U . . .
H01H H -0.049661 0.564491 0.062168 0.203 Uiso 1 1 calc R U . . .
C016 C 0.1922(8) 0.3378(4) 0.7797(6) 0.141(4) Uani 1 1 d . . . . .
H01I H 0.234475 0.312827 0.753470 0.211 Uiso 1 1 calc R U . . .
H01J H 0.210028 0.339324 0.861542 0.211 Uiso 1 1 calc R U . . .
H01K H 0.223899 0.363587 0.747371 0.211 Uiso 1 1 calc R U . . .
C017 C -0.2767(7) 0.3358(4) 0.2558(6) 0.154(5) Uani 1 1 d . . . . .
H01L H -0.297563 0.338243 0.174300 0.231 Uiso 1 1 calc R U . . .
H01M H -0.314237 0.359730 0.291496 0.231 Uiso 1 1 calc R U . . .
H01N H -0.310817 0.309015 0.280561 0.231 Uiso 1 1 calc R U . . .

loop_
_atom_site_aniso_label
_atom_site_aniso_U_11
_atom_site_aniso_U_22
_atom_site_aniso_U_33
_atom_site_aniso_U_23
_atom_site_aniso_U_13
_atom_site_aniso_U_12
Cl2 0.159(2) 0.156(2) 0.0999(16) 0.0133(15) -0.0077(15) 0.0623(18)
Cl1 0.1118(18) 0.190(3) 0.155(2) -0.0125(19) 0.0269(17) 0.0119(17)
Cl 0.195(3) 0.137(2) 0.143(2) 0.0423(17) 0.026(2) -0.0342(19)
O004 0.050(2) 0.163(5) 0.051(2) -0.005(3) 0.0066(19) 0.004(2)
O005 0.084(3) 0.092(3) 0.089(3) -0.030(3) 0.002(3) 0.004(3)
O006 0.080(3) 0.158(5) 0.052(3) 0.000(3) 0.001(2) 0.021(3)
O007 0.086(3) 0.076(3) 0.105(4) -0.025(3) -0.021(3) 0.013(2)
C008 0.043(3) 0.063(4) 0.046(3) 0.000(3) 0.003(2) 0.002(3)
C009 0.049(3) 0.054(4) 0.050(3) 0.001(3) 0.001(3) 0.001(3)
C00A 0.057(3) 0.050(3) 0.048(3) 0.003(3) 0.007(3) 0.002(3)
C00B 0.049(3) 0.061(4) 0.054(4) -0.002(3) 0.011(3) -0.003(3)
C00C 0.050(3) 0.064(4) 0.048(3) 0.006(3) 0.004(3) 0.009(3)
C00D 0.056(4) 0.062(4) 0.058(4) 0.000(3) 0.015(3) 0.005(3)
C00E 0.061(4) 0.053(4) 0.069(4) 0.002(3) 0.009(3) 0.001(3)
C00F 0.069(4) 0.058(4) 0.055(3) -0.006(3) 0.025(3) -0.001(3)
C00G 0.065(4) 0.074(4) 0.054(3) 0.000(3) 0.015(3) -0.004(3)
C00H 0.067(4) 0.068(4) 0.050(3) -0.013(3) 0.013(3) -0.013(3)
C00I 0.059(3) 0.057(4) 0.063(4) -0.004(3) 0.004(3) 0.001(3)
C00J 0.058(3) 0.064(4) 0.069(4) -0.002(3) 0.001(3) -0.001(3)
C00K 0.051(3) 0.073(4) 0.055(3) 0.011(3) 0.009(3) 0.010(3)
C00L 0.057(3) 0.065(4) 0.048(3) 0.000(3) 0.014(3) 0.005(3)
C00M 0.061(4) 0.058(4) 0.059(4) 0.005(3) 0.009(3) 0.001(3)
C00N 0.065(4) 0.057(4) 0.066(4) -0.004(3) -0.002(3) -0.008(3)
C00O 0.073(4) 0.064(4) 0.058(4) 0.004(3) 0.000(3) 0.006(3)
C00P 0.056(4) 0.085(4) 0.049(4) 0.001(3) 0.003(3) 0.009(3)
C00Q 0.064(4) 0.072(4) 0.057(4) -0.006(3) 0.000(3) 0.012(3)
C00R 0.057(3) 0.074(4) 0.062(4) 0.013(3) 0.015(3) 0.013(3)
C00S 0.055(3) 0.075(4) 0.063(4) -0.003(3) 0.011(3) 0.000(3)
C00T 0.056(3) 0.074(4) 0.047(3) 0.013(3) 0.009(3) 0.006(3)
C00U 0.067(4) 0.060(4) 0.060(4) 0.003(3) 0.015(3) 0.003(3)
C00V 0.064(4) 0.062(4) 0.085(5) -0.010(3) 0.017(4) 0.011(3)
C00W 0.062(4) 0.063(4) 0.067(4) -0.003(3) 0.010(3) 0.005(3)
C00X 0.057(3) 0.066(4) 0.062(4) 0.002(3) 0.008(3) 0.014(3)
C00Y 0.080(4) 0.063(4) 0.062(4) -0.012(3) -0.001(3) 0.010(3)
C00Z 0.065(4) 0.083(5) 0.069(4) -0.006(4) 0.020(3) 0.010(3)
C010 0.061(4) 0.077(4) 0.059(4) -0.002(3) 0.008(3) 0.006(3)
C011 0.082(4) 0.055(4) 0.066(4) -0.007(3) 0.025(3) -0.008(3)
C012 0.074(4) 0.057(4) 0.061(4) 0.008(3) 0.013(3) 0.007(3)
C013 0.099(5) 0.096(5) 0.075(4) 0.005(4) -0.008(4) -0.016(4)
C014 0.110(6) 0.121(7) 0.100(6) -0.019(5) -0.032(5) 0.004(5)
C015 0.092(6) 0.114(7) 0.172(8) -0.038(6) -0.075(6) 0.022(5)
C016 0.082(6) 0.270(13) 0.063(5) -0.003(6) -0.011(4) 0.020(6)
C017 0.054(4) 0.339(15) 0.063(5) -0.007(7) -0.011(4) 0.013(6)

loop_
_atom_type_symbol
_atom_type_description
_atom_type_scat_dispersion_real
_atom_type_scat_dispersion_imag
_atom_type_scat_source
C C 0.0033 0.0016 'International Tables Vol C Tables 4.2.6.8 and 6.1.1.4'
H H 0.0000 0.0000 'International Tables Vol C Tables 4.2.6.8 and 6.1.1.4'
Cl Cl 0.1484 0.1585 'International Tables Vol C Tables 4.2.6.8 and 6.1.1.4'
O O 0.0106 0.0060 'International Tables Vol C Tables 4.2.6.8 and 6.1.1.4'

loop_
_geom_angle_atom_site_label_1
_geom_angle_atom_site_label_2
_geom_angle_atom_site_label_3
_geom_angle
_geom_angle_site_symmetry_1
_geom_angle_site_symmetry_3
_geom_angle_publ_flag
C00P O004 C017 116.8(5) . . ?
C00H O005 C014 118.7(5) . . ?
C00Q O006 C016 117.8(5) . . ?
C00N O007 C015 118.6(5) . . ?
C009 C008 C00A 124.2(5) . . ?
C009 C008 C00E 117.5(5) . . ?
C00E C008 C00A 118.3(5) . . ?
C008 C009 C00B 121.5(5) . . ?
C00G C009 C008 119.8(5) . . ?
C00G C009 C00B 118.7(5) . . ?
C00K C00A C008 122.1(5) . . ?
C00K C00A C00X 116.8(5) . . ?
C00X C00A C008 121.1(5) . . ?
C00O C00B C009 122.2(5) . . ?
C00O C00B C00U 117.9(5) . . ?
C00U C00B C009 119.9(5) . . ?
C00R C00C C00L 123.2(5) . . ?
C00R C00C C00T 116.9(5) . . ?
C00T C00C C00L 119.8(5) . . ?
C00Q C00D C011 120.9(5) . . ?
C00S C00D C00Q 119.0(5) . . ?
C00S C00D C011 120.1(5) . . ?
C008 C00E H00E 119.0 . . ?
C00V C00E C008 122.0(5) . . ?
C00V C00E H00E 119.0 . . ?
C00H C00F C011 122.3(5) . 3_566 ?
C00W C00F C00H 117.7(5) . . ?
C00W C00F C011 120.1(6) . 3_566 ?
C009 C00G H00G 119.3 . . ?
C00Z C00G C009 121.3(6) . . ?
C00Z C00G H00G 119.3 . . ?
O005 C00H C00F 115.6(5) . . ?
O005 C00H C00J 123.3(6) . . ?
C00J C00H C00F 121.1(5) . . ?
C00Y C00I C00M 119.7(5) . . ?
C00Y C00I C012 117.4(5) . . ?
C012 C00I C00M 122.8(5) . . ?
C00H C00J H00J 119.6 . . ?
C00M C00J C00H 120.9(6) . . ?
C00M C00J H00J 119.6 . . ?
C00A C00K H00K 119.5 . . ?
C00A C00K C00R 121.1(5) . . ?
C00R C00K H00K 119.5 . . ?
C00P C00L C00C 122.2(5) . . ?
C010 C00L C00C 119.3(5) . . ?
C010 C00L C00P 118.5(5) . . ?
C00J C00M C00I 120.0(5) . . ?
C00J C00M C00N 119.0(5) . . ?
C00N C00M C00I 121.0(5) . . ?
O007 C00N C00M 118.0(5) . . ?
O007 C00N C00W 123.1(5) . . ?
C00W C00N C00M 118.9(5) . . ?
C00B C00O H00O 119.7 . . ?
C00B C00O C00Y 120.7(5) . . ?
C00Y C00O H00O 119.7 . . ?
O004 C00P C00L 116.0(5) . . ?
C00S C00P O004 124.7(5) . . ?
C00S C00P C00L 119.3(5) . . ?
O006 C00Q C00D 116.2(5) . . ?
O006 C00Q C010 123.9(5) . . ?
C00D C00Q C010 119.9(5) . . ?
C00C C00R C00K 122.1(5) . . ?
C00C C00R H00R 118.9 . . ?
C00K C00R H00R 118.9 . . ?
C00D C00S C00P 122.4(5) . . ?
C00D C00S H00S 118.8 . . ?
C00P C00S H00S 118.8 . . ?
C00C C00T H00T 119.4 . . ?
C00X C00T C00C 121.1(5) . . ?
C00X C00T H00T 119.4 . . ?
C00B C00U H00U 119.5 . . ?
C012 C00U C00B 121.0(5) . . ?
C012 C00U H00U 119.5 . . ?
C00E C00V H00V 120.4 . . ?
C00E C00V C00Z 119.3(6) . . ?
C00Z C00V H00V 120.4 . . ?
C00F C00W C00N 122.4(6) . . ?
C00F C00W H00W 118.8 . . ?
C00N C00W H00W 118.8 . . ?
C00A C00X H00X 119.1 . . ?
C00T C00X C00A 121.9(5) . . ?
C00T C00X H00X 119.1 . . ?
C00I C00Y C00O 121.3(5) . . ?
C00I C00Y H00Y 119.4 . . ?
C00O C00Y H00Y 119.4 . . ?
C00G C00Z C00V 120.1(6) . . ?
C00G C00Z H00Z 120.0 . . ?
C00V C00Z H00Z 120.0 . . ?
C00L C010 C00Q 120.8(5) . . ?
C00L C010 H010 119.6 . . ?
C00Q C010 H010 119.6 . . ?
C00D C011 H01A 109.2 . . ?
C00D C011 H01B 109.2 . . ?
C00F C011 C00D 112.3(4) 3_566 . ?
C00F C011 H01A 109.2 3_566 . ?
C00F C011 H01B 109.2 3_566 . ?
H01A C011 H01B 107.9 . . ?
C00I C012 H012 119.2 . . ?
C00U C012 C00I 121.7(6) . . ?
C00U C012 H012 119.2 . . ?
Cl2 C013 Cl1 107.7(4) . . ?
Cl2 C013 H013 108.0 . . ?
Cl1 C013 H013 108.0 . . ?
Cl C013 Cl2 115.4(5) . . ?
Cl C013 Cl1 109.6(4) . . ?
Cl C013 H013 108.0 . . ?
O005 C014 H01C 109.5 . . ?
O005 C014 H01D 109.5 . . ?
O005 C014 H01E 109.5 . . ?
H01C C014 H01D 109.5 . . ?
H01C C014 H01E 109.5 . . ?
H01D C014 H01E 109.5 . . ?
O007 C015 H01F 109.5 . . ?
O007 C015 H01G 109.5 . . ?
O007 C015 H01H 109.5 . . ?
H01F C015 H01G 109.5 . . ?
H01F C015 H01H 109.5 . . ?
H01G C015 H01H 109.5 . . ?
O006 C016 H01I 109.5 . . ?
O006 C016 H01J 109.5 . . ?
O006 C016 H01K 109.5 . . ?
H01I C016 H01J 109.5 . . ?
H01I C016 H01K 109.5 . . ?
H01J C016 H01K 109.5 . . ?
O004 C017 H01L 109.5 . . ?
O004 C017 H01M 109.5 . . ?
O004 C017 H01N 109.5 . . ?
H01L C017 H01M 109.5 . . ?
H01L C017 H01N 109.5 . . ?
H01M C017 H01N 109.5 . . ?

loop_
_geom_bond_atom_site_label_1
_geom_bond_atom_site_label_2
_geom_bond_distance
_geom_bond_site_symmetry_2
_geom_bond_publ_flag
Cl2 C013 1.723(7) . ?
Cl1 C013 1.755(8) . ?
Cl C013 1.650(7) . ?
O004 C00P 1.375(6) . ?
O004 C017 1.420(8) . ?
O005 C00H 1.366(6) . ?
O005 C014 1.438(8) . ?
O006 C00Q 1.367(7) . ?
O006 C016 1.398(9) . ?
O007 C00N 1.366(6) . ?
O007 C015 1.422(8) . ?
C008 C009 1.398(7) . ?
C008 C00A 1.484(7) . ?
C008 C00E 1.403(7) . ?
C009 C00B 1.510(7) . ?
C009 C00G 1.388(7) . ?
C00A C00K 1.382(7) . ?
C00A C00X 1.382(7) . ?
C00B C00O 1.375(7) . ?
C00B C00U 1.387(7) . ?
C00C C00L 1.496(7) . ?
C00C C00R 1.366(7) . ?
C00C C00T 1.391(7) . ?
C00D C00Q 1.388(8) . ?
C00D C00S 1.365(8) . ?
C00D C011 1.525(8) . ?
C00E H00E 0.9300 . ?
C00E C00V 1.375(8) . ?
C00F C00H 1.386(8) . ?
C00F C00W 1.375(8) . ?
C00F C011 1.519(8) 3_566 ?
C00G H00G 0.9300 . ?
C00G C00Z 1.365(8) . ?
C00H C00J 1.384(8) . ?
C00I C00M 1.497(8) . ?
C00I C00Y 1.377(8) . ?
C00I C012 1.382(8) . ?
C00J H00J 0.9300 . ?
C00J C00M 1.367(8) . ?
C00K H00K 0.9300 . ?
C00K C00R 1.387(7) . ?
C00L C00P 1.415(7) . ?
C00L C010 1.385(7) . ?
C00M C00N 1.408(8) . ?
C00N C00W 1.382(8) . ?
C00O H00O 0.9300 . ?
C00O C00Y 1.391(8) . ?
C00P C00S 1.371(8) . ?
C00Q C010 1.395(8) . ?
C00R H00R 0.9300 . ?
C00S H00S 0.9300 . ?
C00T H00T 0.9300 . ?
C00T C00X 1.378(7) . ?
C00U H00U 0.9300 . ?
C00U C012 1.367(8) . ?
C00V H00V 0.9300 . ?
C00V C00Z 1.378(8) . ?
C00W H00W 0.9300 . ?
C00X H00X 0.9300 . ?
C00Y H00Y 0.9300 . ?
C00Z H00Z 0.9300 . ?
C010 H010 0.9300 . ?
C011 H01A 0.9700 . ?
C011 H01B 0.9700 . ?
C012 H012 0.9300 . ?
C013 H013 0.9800 . ?
C014 H01C 0.9600 . ?
C014 H01D 0.9600 . ?
C014 H01E 0.9600 . ?
C015 H01F 0.9600 . ?
C015 H01G 0.9600 . ?
C015 H01H 0.9600 . ?
C016 H01I 0.9600 . ?
C016 H01J 0.9600 . ?
C016 H01K 0.9600 . ?
C017 H01L 0.9600 . ?
C017 H01M 0.9600 . ?
C017 H01N 0.9600 . ?

loop_
_geom_torsion_atom_site_label_1
_geom_torsion_atom_site_label_2
_geom_torsion_atom_site_label_3
_geom_torsion_atom_site_label_4
_geom_torsion
_geom_torsion_site_symmetry_1
_geom_torsion_site_symmetry_2
_geom_torsion_site_symmetry_3
_geom_torsion_site_symmetry_4
_geom_torsion_publ_flag
O004 C00P C00S C00D 179.0(6) . . . . ?
O005 C00H C00J C00M -178.9(5) . . . . ?
O006 C00Q C010 C00L -179.8(5) . . . . ?
O007 C00N C00W C00F 177.3(5) . . . . ?
C008 C009 C00B C00O 49.7(7) . . . . ?
C008 C009 C00B C00U -128.8(5) . . . . ?
C008 C009 C00G C00Z -0.9(8) . . . . ?
C008 C00A C00K C00R 179.7(5) . . . . ?
C008 C00A C00X C00T -179.2(5) . . . . ?
C008 C00E C00V C00Z 0.2(9) . . . . ?
C009 C008 C00A C00K 44.4(7) . . . . ?
C009 C008 C00A C00X -137.5(5) . . . . ?
C009 C008 C00E C00V -2.0(8) . . . . ?
C009 C00B C00O C00Y -176.0(5) . . . . ?
C009 C00B C00U C012 176.1(5) . . . . ?
C009 C00G C00Z C00V -1.0(9) . . . . ?
C00A C008 C009 C00B 3.7(7) . . . . ?
C00A C008 C009 C00G -175.0(5) . . . . ?
C00A C008 C00E C00V 175.4(5) . . . . ?
C00A C00K C00R C00C -2.1(9) . . . . ?
C00B C009 C00G C00Z -179.6(5) . . . . ?
C00B C00O C00Y C00I -0.3(9) . . . . ?
C00B C00U C012 C00I 0.0(9) . . . . ?
C00C C00L C00P O004 -1.2(8) . . . . ?
C00C C00L C00P C00S 178.5(5) . . . . ?
C00C C00L C010 C00Q -178.2(5) . . . . ?
C00C C00T C00X C00A 1.0(9) . . . . ?
C00D C00Q C010 C00L 0.0(9) . . . . ?
C00E C008 C009 C00B -179.0(5) . . . . ?
C00E C008 C009 C00G 2.3(7) . . . . ?
C00E C008 C00A C00K -132.8(6) . . . . ?
C00E C008 C00A C00X 45.2(7) . . . . ?
C00E C00V C00Z C00G 1.3(9) . . . . ?
C00F C00H C00J C00M 0.2(9) . . . . ?
C00G C009 C00B C00O -131.6(6) . . . . ?
C00G C009 C00B C00U 49.9(7) . . . . ?
C00H C00F C00W C00N 1.2(8) . . . . ?
C00H C00J C00M C00I -179.8(5) . . . . ?
C00H C00J C00M C00N -2.1(8) . . . . ?
C00I C00M C00N O007 0.7(8) . . . . ?
C00I C00M C00N C00W -178.8(5) . . . . ?
C00J C00M C00N O007 -176.9(5) . . . . ?
C00J C00M C00N C00W 3.5(8) . . . . ?
C00K C00A C00X C00T -1.1(8) . . . . ?
C00L C00C C00R C00K -179.5(5) . . . . ?
C00L C00C C00T C00X 180.0(5) . . . . ?
C00L C00P C00S C00D -0.7(9) . . . . ?
C00M C00I C00Y C00O 178.0(5) . . . . ?
C00M C00I C012 C00U -177.9(5) . . . . ?
C00M C00N C00W C00F -3.1(9) . . . . ?
C00O C00B C00U C012 -2.4(8) . . . . ?
C00P C00L C010 C00Q 0.2(8) . . . . ?
C00Q C00D C00S C00P 0.9(9) . . . . ?
C00Q C00D C011 C00F 90.9(7) . . . 3_566 ?
C00R C00C C00L C00P 49.1(8) . . . . ?
C00R C00C C00L C010 -132.5(6) . . . . ?
C00R C00C C00T C00X -1.4(8) . . . . ?
C00S C00D C00Q O006 179.3(5) . . . . ?
C00S C00D C00Q C010 -0.5(8) . . . . ?
C00S C00D C011 C00F -90.0(7) . . . 3_566 ?
C00T C00C C00L C00P -132.4(6) . . . . ?
C00T C00C C00L C010 46.0(8) . . . . ?
C00T C00C C00R C00K 2.0(8) . . . . ?
C00U C00B C00O C00Y 2.5(8) . . . . ?
C00W C00F C00H O005 179.4(5) . . . . ?
C00W C00F C00H C00J 0.3(8) . . . . ?
C00X C00A C00K C00R 1.6(8) . . . . ?
C00Y C00I C00M C00J 41.5(8) . . . . ?
C00Y C00I C00M C00N -136.1(6) . . . . ?
C00Y C00I C012 C00U 2.2(9) . . . . ?
C010 C00L C00P O004 -179.6(5) . . . . ?
C010 C00L C00P C00S 0.1(8) . . . . ?
C011 C00D C00Q O006 -1.6(8) . . . . ?
C011 C00D C00Q C010 178.6(5) . . . . ?
C011 C00D C00S C00P -178.3(5) . . . . ?
C011 C00F C00H O005 0.9(8) 3_566 . . . ?
C011 C00F C00H C00J -178.2(5) 3_566 . . . ?
C011 C00F C00W C00N 179.7(5) 3_566 . . . ?
C012 C00I C00M C00J -138.4(6) . . . . ?
C012 C00I C00M C00N 44.0(8) . . . . ?
C012 C00I C00Y C00O -2.1(9) . . . . ?
C014 O005 C00H C00F -179.8(6) . . . . ?
C014 O005 C00H C00J -0.7(9) . . . . ?
C015 O007 C00N C00M -177.3(7) . . . . ?
C015 O007 C00N C00W 2.2(10) . . . . ?
C016 O006 C00Q C00D -175.8(7) . . . . ?
C016 O006 C00Q C010 4.0(10) . . . . ?
C017 O004 C00P C00L 179.7(7) . . . . ?
C017 O004 C00P C00S -0.1(10) . . . . ?

loop_
_smtbx_masks_void_nr
_smtbx_masks_void_average_x
_smtbx_masks_void_average_y
_smtbx_masks_void_average_z
_smtbx_masks_void_volume
_smtbx_masks_void_count_electrons
_smtbx_masks_void_content
1 0.241 0.000 0.000 419.0 128.1 '2 CHCl3'
2 0.014 0.500 0.500 419.0 128.1 '2 CHCl3'
